data_7128839
loop_
_publ_author_name
'Borys, Andryj M.'
'Gil-Negrete, Jose M'
'Hevia, Eva'

_publ_section_title
;
 Atom-efficient transition-metal-free arylation of
 <i>N</i>,<i>O</i>-acetals using diarylzinc reagents through Zn/Zn
 cooperativity.
;
_journal_issue 71
_journal_name_full 'Chemical communications (Cambridge, England)'
_journal_page_first 8905
_journal_page_last 8908
_journal_paper_doi 10.1039/d1cc04137a
_journal_volume 57
_journal_year 2021
_chemical_formula_moiety 'C44 H56 O8 Zn7, C44 H54 O8 Zn7, 2(C7 H8)'
_chemical_formula_sum 'C102 H126 O16 Zn14'
_chemical_formula_weight 2523.20
_space_group_crystal_system triclinic
_space_group_IT_number 2
_space_group_name_Hall '-P 1'
_space_group_name_H-M_alt 'P -1'
_atom_sites_solution_hydrogens geom
_atom_sites_solution_primary dual
_audit_creation_date 2020-01-10
_audit_creation_method
;
Olex2 1.2
(compiled 2018.05.29 svn.r3508 for OlexSys, GUI svn.r5506)
;
_audit_update_record
;
2021-07-27 deposited with the CCDC.	2021-08-11 downloaded from the CCDC.
;
_cell_angle_alpha 66.616(6)
_cell_angle_beta 75.238(4)
_cell_angle_gamma 85.544(4)
_cell_formula_units_Z 1
_cell_length_a 12.8055(5)
_cell_length_b 14.5382(10)
_cell_length_c 16.1933(10)
_cell_measurement_reflns_used 3052
_cell_measurement_temperature 173.00(10)
_cell_measurement_theta_max 21.9040
_cell_measurement_theta_min 1.8740
_cell_volume 2674.8(3)
_computing_cell_refinement 'CrysAlisPro 1.171.40.45a (Rigaku OD, 2019)'
_computing_data_collection 'CrysAlisPro 1.171.40.45a (Rigaku OD, 2019)'
_computing_data_reduction 'CrysAlisPro 1.171.40.45a (Rigaku OD, 2019)'
_computing_molecular_graphics 'Olex2 (Dolomanov et al., 2009)'
_computing_publication_material 'Olex2 (Dolomanov et al., 2009)'
_computing_structure_refinement 'ShelXL (Sheldrick, 2015)'
_computing_structure_solution 'ShelXT (Sheldrick, 2015)'
_diffrn_ambient_environment N~2~
_diffrn_ambient_temperature 173.00(10)
_diffrn_detector 'CCD plate'
_diffrn_detector_area_resol_mean 16.0965
_diffrn_detector_type Eos
_diffrn_measured_fraction_theta_full 0.999
_diffrn_measured_fraction_theta_max 0.939
_diffrn_measurement_details
;
List of Runs (angles in degrees, time in seconds):

  # Type    Start    End  Width  t~exp~   \w     \q     \k     \f   Frames
#--------------------------------------------------------------------------
  1  \w    -28.00 109.00   1.00   35.00    --   27.84  38.00  30.00  137
  2  \w    -15.00  42.00   1.00   35.00    --   27.84  77.00 120.00   57
  3  \w     39.00 122.00   1.00   35.00    --   27.84 178.00 -30.00   83
  4  \w    -48.00  66.00   1.00   35.00    --   27.84 -57.00-150.00  114
  5  \w    -42.00  71.00   1.00   35.00    --   27.84 -77.00 -30.00  113
  6  \w    -54.00  83.00   1.00   35.00    --   27.84 -38.00  60.00  137
  7  \w    -15.00  30.00   1.00   35.00    --  -25.00 -99.00 -30.00   45
  8  \w    -15.00  67.00   1.00   35.00    --   27.84 -99.00  30.00   82
  9  \w    -15.00  42.00   1.00   35.00    --   27.84  77.00 -60.00   57
 10  \w    -10.00 104.00   1.00   35.00    --   27.84  57.00  90.00  114
 11  \w    -28.00 109.00   1.00   35.00    --   27.84  38.00-150.00  137
 12  \w    -15.00  42.00   1.00   35.00    --   27.84  77.00-120.00   57
;
_diffrn_measurement_device 'four-circle diffractometer'
_diffrn_measurement_device_type 'SuperNova, Single source at offset/far, Eos'
_diffrn_measurement_method '\w scans'
_diffrn_orient_matrix_type 'CrysAlisPro convention (1999,Acta A55,543-557)'
_diffrn_orient_matrix_UB_11 0.0065545000
_diffrn_orient_matrix_UB_12 0.0267235000
_diffrn_orient_matrix_UB_13 0.0267650000
_diffrn_orient_matrix_UB_21 -0.0155706000
_diffrn_orient_matrix_UB_22 0.0446430000
_diffrn_orient_matrix_UB_23 -0.0327793000
_diffrn_orient_matrix_UB_31 -0.0547538000
_diffrn_orient_matrix_UB_32 -0.0109655000
_diffrn_orient_matrix_UB_33 0.0251318000
_diffrn_radiation_monochromator mirror
_diffrn_radiation_probe x-ray
_diffrn_radiation_type MoK\a
_diffrn_radiation_wavelength 0.71073
_diffrn_reflns_av_unetI/netI 0.5302
_diffrn_reflns_Laue_measured_fraction_full 0.999
_diffrn_reflns_Laue_measured_fraction_max 0.939
_diffrn_reflns_limit_h_max 16
_diffrn_reflns_limit_h_min -16
_diffrn_reflns_limit_k_max 19
_diffrn_reflns_limit_k_min -19
_diffrn_reflns_limit_l_max 21
_diffrn_reflns_limit_l_min -21
_diffrn_reflns_number 19320
_diffrn_reflns_point_group_measured_fraction_full 0.999
_diffrn_reflns_point_group_measured_fraction_max 0.939
_diffrn_reflns_theta_full 25.242
_diffrn_reflns_theta_max 28.170
_diffrn_reflns_theta_min 1.625
_diffrn_source 'micro-focus sealed X-ray tube'
_diffrn_source_type 'SuperNova (Mo) X-ray Source'
_exptl_absorpt_coefficient_mu 3.133
_exptl_absorpt_correction_T_max 1.00000
_exptl_absorpt_correction_T_min 0.71662
_exptl_absorpt_correction_type multi-scan
_exptl_absorpt_process_details
;
CrysAlisPro 1.171.40.45a (Rigaku Oxford Diffraction, 2019)
Empirical absorption correction using spherical harmonics,
 implemented in SCALE3 ABSPACK scaling algorithm.
;
_exptl_crystal_colour 'clear colourless'
_exptl_crystal_colour_lustre clear
_exptl_crystal_colour_primary colourless
_exptl_crystal_density_diffrn 1.566
_exptl_crystal_description plate
_exptl_crystal_F_000 1286
_exptl_crystal_size_max 0.15
_exptl_crystal_size_mid 0.075
_exptl_crystal_size_min 0.05
_refine_diff_density_max 1.257
_refine_diff_density_min -0.897
_refine_diff_density_rms 0.133
_refine_ls_extinction_method none
_refine_ls_goodness_of_fit_ref 0.903
_refine_ls_hydrogen_treatment constr
_refine_ls_matrix_type full
_refine_ls_number_parameters 320
_refine_ls_number_reflns 19320
_refine_ls_number_restraints 0
_refine_ls_restrained_S_all 0.903
_refine_ls_R_factor_all 0.2263
_refine_ls_R_factor_gt 0.0619
_refine_ls_shift/su_max 0.000
_refine_ls_shift/su_mean 0.000
_refine_ls_structure_factor_coef Fsqd
_refine_ls_weighting_details 'w=1/[\s^2^(Fo^2^)+(0.0001P)^2^+0.0020P] where P=(Fo^2^+2Fc^2^)/3'
_refine_ls_weighting_scheme calc
_refine_ls_wR_factor_gt 0.0780
_refine_ls_wR_factor_ref 0.0841
_reflns_Friedel_coverage 0.000
_reflns_number_gt 5078
_reflns_number_total 19320
_reflns_threshold_expression 'I > 2\s(I)'
_twin_special_details
;
Component 2 rotated by -179.9433\% 
 around [-0.00 1.00 -0.00] (reciprocal) or [0.03 0.94 -0.34] (direct)
;
_cod_data_source_file d1cc04137a2.cif
_cod_data_source_block 19EH039_JMG037
_cod_depositor_comments 'Adding full bibliography for 7128836--7128839.cif.'
_cod_database_code 7128839
_shelx_shelxl_version_number 2014/7
_chemical_oxdiff_formula C7H8O1Zn1
_shelx_space_group_comment
;
The symmetry employed for this shelxl refinement is uniquely defined
by the following loop, which should always be used as a source of
symmetry information in preference to the above space-group names.
They are only intended as comments.
;
_shelx_estimated_absorpt_t_max 0.859
_shelx_estimated_absorpt_t_min 0.651
_olex2_refinement_description
;
1. Twinned data refinement
 Scales: 0.6747(5)
 0.3253(5)
2. Fixed Uiso
 At 1.2 times of:
  All C(H) groups, All C(H,H) groups
 At 1.5 times of:
  All C(H,H,H) groups
3. Uiso/Uaniso restraints and constraints
Uanis(C21) = Uanis(C22) = Uanis(C26) = Uanis(C23) = Uanis(C25) = Uanis(C24)
Uanis(C2) = Uanis(C4) = Uanis(C3) = Uanis(C1)
Uanis(C27) = Uanis(C32) = Uanis(C28) = Uanis(C30) = Uanis(C31) = Uanis(C29)
Uanis(C9) = Uanis(C10) = Uanis(C11) = Uanis(C14) = Uanis(C13) = Uanis(C12)
Uanis(C15) = Uanis(C20) = Uanis(C16) = Uanis(C18) = Uanis(C19) = Uanis(C17)
Uanis(C39) = Uanis(C015) = Uanis(C42) = Uanis(C40) = Uanis(C41) = Uanis(C43)
Uanis(C37) = Uanis(C33) = Uanis(C38) = Uanis(C34) = Uanis(C36) = Uanis(C35)
Uanis(O2) = Uanis(O4) = Uanis(O3) = Uanis(O1)
Uanis(C7) = Uanis(C5) = Uanis(C8) = Uanis(C6)
Uanis(O7) = Uanis(O5) = Uanis(O8) = Uanis(O6)
Uanis(C45) = Uanis(C46) = Uanis(C47) = Uanis(C44) = Uanis(C50) = Uanis(C48) =
Uanis(C49)
4.a Secondary CH2 refined with riding coordinates:
 C40(H40A,H40B)
4.b Aromatic/amide H refined with riding coordinates:
 C20(H20), C22(H22), C16(H16), C26(H26), C37(H37), C18(H18), C19(H19),
 C32(H32), C28(H28), C10(H10), C17(H17), C015(H015), C46(H46), C38(H38),
 C34(H34), C42(H42), C23(H23), C25(H25), C30(H30), C36(H36), C11(H11), C35(H35),
  C31(H31), C50(H50), C48(H48), C14(H14), C41(H41), C49(H49), C29(H29),
 C47(H47), C43(H43), C13(H13), C12(H12), C24(H24)
4.c Idealised Me refined as rotating group:
 C8(H8A,H8B,H8C), C4(H4A,H4B,H4C), C3(H3A,H3B,H3C), C2(H2A,H2B,H2C), C6(H6A,
 H6B,H6C), C5(H5A,H5B,H5C), C1(H1A,H1B,H1C), C7(H7A,H7B,H7C), C44(H44A,H44B,
 H44C)
;
_olex2_submission_special_instructions 'No special instructions were received'
_oxdiff_exptl_absorpt_empirical_details
;
Empirical correction (ABSPACK) includes:
- Absorption correction using spherical harmonics
- Frame scaling
;
_oxdiff_exptl_absorpt_empirical_full_max 1.525
_oxdiff_exptl_absorpt_empirical_full_min 0.630
_oxdiff_twin_integration_method simultaneous
_oxdiff_twin_items 2

loop_
_space_group_symop_operation_xyz
'x, y, z'
'-x, -y, -z'

loop_
_atom_site_label
_atom_site_type_symbol
_atom_site_fract_x
_atom_site_fract_y
_atom_site_fract_z
_atom_site_U_iso_or_equiv
_atom_site_adp_type
_atom_site_occupancy
_atom_site_site_symmetry_order
_atom_site_calc_flag
_atom_site_refinement_flags_posn
_atom_site_refinement_flags_adp
_atom_site_refinement_flags_occupancy
_atom_site_disorder_assembly
_atom_site_disorder_group
Zn7 Zn 1.0000 1.0000 0.5000 0.0300(6) Uani 1 2 d S T P . .
Zn3 Zn 0.69006(10) 0.85155(10) 0.01805(9) 0.0399(5) Uani 1 1 d . . . . .
Zn4 Zn 0.5000 1.0000 0.0000 0.0324(6) Uani 1 2 d S T P . .
Zn8 Zn 0.94698(10) 0.83910(11) 0.43151(9) 0.0378(4) Uani 1 1 d . . . . .
Zn5 Zn 0.79020(10) 0.86602(10) 0.59409(9) 0.0400(5) Uani 1 1 d . . . . .
Zn6 Zn 1.00736(11) 0.77163(11) 0.61547(10) 0.0395(5) Uani 1 1 d . . . . .
Zn2 Zn 0.52926(10) 0.84513(11) 0.19295(9) 0.0410(5) Uani 1 1 d . . . . .
Zn1 Zn 0.46165(11) 0.77104(11) 0.06273(10) 0.0417(5) Uani 1 1 d . . . . .
O8 O 0.8722(5) 0.9516(5) 0.4651(4) 0.0265(9) Uani 1 1 d . . . . .
O7 O 1.0628(5) 0.8697(5) 0.4814(4) 0.0265(9) Uani 1 1 d . . . . .
O6 O 0.9243(5) 0.8944(5) 0.6297(4) 0.0265(9) Uani 1 1 d . . . . .
O1 O 0.4176(5) 0.8756(5) 0.1170(4) 0.0317(10) Uani 1 1 d . . . . .
O3 O 0.6203(5) 0.9497(5) 0.0745(4) 0.0317(10) Uani 1 1 d . . . . .
O4 O 0.5602(5) 0.8852(5) -0.0406(5) 0.0317(10) Uani 1 1 d . . . . .
O2 O 0.5851(5) 0.7499(5) 0.1257(4) 0.0317(10) Uani 1 1 d . . . . .
O5 O 0.8800(5) 0.7549(5) 0.5663(4) 0.0265(9) Uani 1 1 d . . . . .
C39 C 0.9526(10) 0.8003(11) 0.3334(9) 0.0702(19) Uani 1 1 d . . . . .
C21 C 0.5232(9) 0.8130(9) 0.3183(8) 0.0552(17) Uani 1 1 d . . . . .
C15 C 0.8423(8) 0.8269(9) -0.0305(7) 0.0487(17) Uani 1 1 d . . . . .
C20 C 0.8722(9) 0.7354(9) -0.0411(7) 0.0487(17) Uani 1 1 d . . . . .
H20 H 0.8176 0.6882 -0.0249 0.058 Uiso 1 1 calc R . . . .
C8 C 0.8170(8) 1.0208(8) 0.4049(7) 0.0509(19) Uani 1 1 d . . . . .
H8A H 0.7464 1.0293 0.4392 0.076 Uiso 1 1 calc GR . . . .
H8B H 0.8103 0.9973 0.3588 0.076 Uiso 1 1 calc GR . . . .
H8C H 0.8561 1.0839 0.3752 0.076 Uiso 1 1 calc GR . . . .
C22 C 0.4372(8) 0.7670(8) 0.3919(7) 0.0552(17) Uani 1 1 d . . . . .
H22 H 0.3756 0.7534 0.3780 0.066 Uiso 1 1 calc R . . . .
C16 C 0.9243(8) 0.8951(9) -0.0544(7) 0.0487(17) Uani 1 1 d . . . . .
H16 H 0.9086 0.9553 -0.0469 0.058 Uiso 1 1 calc R . . . .
C27 C 0.6348(8) 0.8524(10) 0.6551(8) 0.0556(18) Uani 1 1 d . . . . .
C26 C 0.6157(9) 0.8309(9) 0.3487(7) 0.0552(17) Uani 1 1 d . . . . .
H26 H 0.6803 0.8587 0.3059 0.066 Uiso 1 1 calc R . . . .
C37 C 1.2173(10) 0.6080(9) 0.7764(8) 0.0625(19) Uani 1 1 d . . . . .
H37 H 1.2867 0.6179 0.7800 0.075 Uiso 1 1 calc R . . . .
C4 C 0.5800(8) 0.8914(8) -0.1330(7) 0.0512(19) Uani 1 1 d . . . . .
H4A H 0.5929 0.9601 -0.1754 0.077 Uiso 1 1 calc GR . . . .
H4B H 0.5182 0.8650 -0.1406 0.077 Uiso 1 1 calc GR . . . .
H4C H 0.6421 0.8531 -0.1454 0.077 Uiso 1 1 calc GR . . . .
C3 C 0.6898(8) 1.0161(7) 0.0899(7) 0.0512(19) Uani 1 1 d . . . . .
H3A H 0.7309 0.9758 0.1330 0.077 Uiso 1 1 calc GR . . . .
H3B H 0.6451 1.0598 0.1147 0.077 Uiso 1 1 calc GR . . . .
H3C H 0.7381 1.0553 0.0321 0.077 Uiso 1 1 calc GR . . . .
C2 C 0.6159(8) 0.6511(8) 0.1783(7) 0.0512(19) Uani 1 1 d . . . . .
H2A H 0.6262 0.6112 0.1419 0.077 Uiso 1 1 calc GR . . . .
H2B H 0.5600 0.6207 0.2339 0.077 Uiso 1 1 calc GR . . . .
H2C H 0.6820 0.6552 0.1945 0.077 Uiso 1 1 calc GR . . . .
C6 C 0.9113(8) 0.9042(8) 0.7157(7) 0.0509(19) Uani 1 1 d . . . . .
H6A H 0.9768 0.8858 0.7363 0.076 Uiso 1 1 calc GR . . . .
H6B H 0.8529 0.8609 0.7611 0.076 Uiso 1 1 calc GR . . . .
H6C H 0.8956 0.9724 0.7078 0.076 Uiso 1 1 calc GR . . . .
C18 C 1.0524(9) 0.7837(9) -0.0999(7) 0.0487(17) Uani 1 1 d . . . . .
H18 H 1.1229 0.7716 -0.1260 0.058 Uiso 1 1 calc R . . . .
C19 C 0.9737(8) 0.7123(9) -0.0731(7) 0.0487(17) Uani 1 1 d . . . . .
H19 H 0.9898 0.6504 -0.0767 0.058 Uiso 1 1 calc R . . . .
C9 C 0.3813(10) 0.6697(10) 0.0550(9) 0.075(2) Uani 1 1 d . . . . .
C33 C 1.0775(10) 0.6717(9) 0.7006(8) 0.0625(19) Uani 1 1 d . . . . .
C32 C 0.5594(8) 0.9243(9) 0.6398(8) 0.0556(18) Uani 1 1 d . . . . .
H32 H 0.5821 0.9884 0.5964 0.067 Uiso 1 1 calc R . . . .
C28 C 0.5962(8) 0.7578(9) 0.7249(8) 0.0556(18) Uani 1 1 d . . . . .
H28 H 0.6451 0.7066 0.7398 0.067 Uiso 1 1 calc R . . . .
C10 C 0.4133(10) 0.5733(9) 0.0743(8) 0.075(2) Uani 1 1 d . . . . .
H10 H 0.4819 0.5592 0.0850 0.090 Uiso 1 1 calc R . . . .
C17 C 1.0295(8) 0.8753(9) -0.0892(7) 0.0487(17) Uani 1 1 d . . . . .
H17 H 1.0847 0.9218 -0.1055 0.058 Uiso 1 1 calc R . . . .
C5 C 0.8361(8) 0.6543(8) 0.5988(7) 0.0509(19) Uani 1 1 d . . . . .
H5A H 0.7853 0.6543 0.5643 0.076 Uiso 1 1 calc GR . . . .
H5B H 0.8002 0.6320 0.6635 0.076 Uiso 1 1 calc GR . . . .
H5C H 0.8936 0.6100 0.5902 0.076 Uiso 1 1 calc GR . . . .
C015 C 0.9544(9) 0.7485(10) 0.1757(8) 0.0702(19) Uani 1 1 d . . . . .
H015 H 0.9533 0.7305 0.1269 0.084 Uiso 1 1 calc R . . . .
C46 C 0.8102(10) 0.4432(9) 0.4913(10) 0.0802(19) Uani 1 1 d . . . . .
H46 H 0.8423 0.4490 0.4310 0.096 Uiso 1 1 calc R . . . .
C38 C 1.1804(10) 0.6826(9) 0.7093(8) 0.0625(19) Uani 1 1 d . . . . .
H38 H 1.2228 0.7398 0.6700 0.075 Uiso 1 1 calc R . . . .
C45 C 0.7082(11) 0.4816(10) 0.5137(10) 0.0802(19) Uani 1 1 d . . . . .
C34 C 1.0233(10) 0.5879(9) 0.7618(8) 0.0625(19) Uani 1 1 d . . . . .
H34 H 0.9534 0.5789 0.7590 0.075 Uiso 1 1 calc R . . . .
C42 C 0.9044(9) 0.6894(9) 0.2684(8) 0.0702(19) Uani 1 1 d . . . . .
H42 H 0.8709 0.6286 0.2827 0.084 Uiso 1 1 calc R . . . .
C23 C 0.4339(9) 0.7385(9) 0.4873(7) 0.0552(17) Uani 1 1 d . . . . .
H23 H 0.3739 0.7048 0.5334 0.066 Uiso 1 1 calc R . . . .
C1 C 0.3060(8) 0.8802(8) 0.1587(7) 0.0512(19) Uani 1 1 d . . . . .
H1A H 0.2983 0.8817 0.2187 0.077 Uiso 1 1 calc GR . . . .
H1B H 0.2680 0.8224 0.1653 0.077 Uiso 1 1 calc GR . . . .
H1C H 0.2765 0.9398 0.1202 0.077 Uiso 1 1 calc GR . . . .
C25 C 0.6047(9) 0.8059(8) 0.4400(7) 0.0552(17) Uani 1 1 d . . . . .
H25 H 0.6628 0.8213 0.4574 0.066 Uiso 1 1 calc R . . . .
C7 C 1.1747(8) 0.8670(8) 0.4368(7) 0.0509(19) Uani 1 1 d . . . . .
H7A H 1.1807 0.8416 0.3894 0.076 Uiso 1 1 calc GR . . . .
H7B H 1.2122 0.8242 0.4818 0.076 Uiso 1 1 calc GR . . . .
H7C H 1.2061 0.9335 0.4093 0.076 Uiso 1 1 calc GR . . . .
C30 C 0.4171(9) 0.8124(9) 0.7479(8) 0.0556(18) Uani 1 1 d . . . . .
H30 H 0.3434 0.8001 0.7738 0.067 Uiso 1 1 calc R . . . .
C40 C 1.0027(9) 0.8561(9) 0.2419(7) 0.0702(19) Uani 1 1 d . . . . .
H40A H 1.0779 0.8628 0.2405 0.084 Uiso 1 1 calc R . . . .
H40B H 0.9734 0.9226 0.2281 0.084 Uiso 1 1 calc R . . . .
C36 C 1.1679(9) 0.5230(9) 0.8376(8) 0.0625(19) Uani 1 1 d . . . . .
H36 H 1.1996 0.4747 0.8813 0.075 Uiso 1 1 calc R . . . .
C11 C 0.3583(9) 0.4987(10) 0.0793(8) 0.075(2) Uani 1 1 d . . . . .
H11 H 0.3885 0.4357 0.0926 0.090 Uiso 1 1 calc R . . . .
C35 C 1.0651(10) 0.5124(9) 0.8304(8) 0.0625(19) Uani 1 1 d . . . . .
H35 H 1.0234 0.4552 0.8711 0.075 Uiso 1 1 calc R . . . .
C31 C 0.4542(8) 0.9085(9) 0.6835(8) 0.0556(18) Uani 1 1 d . . . . .
H31 H 0.4064 0.9609 0.6712 0.067 Uiso 1 1 calc R . . . .
C44 C 0.6552(8) 0.5285(9) 0.4265(8) 0.0802(19) Uani 1 1 d . . . . .
H44A H 0.6370 0.5968 0.4164 0.120 Uiso 1 1 calc GR . . . .
H44B H 0.5911 0.4905 0.4386 0.120 Uiso 1 1 calc GR . . . .
H44C H 0.7059 0.5264 0.3722 0.120 Uiso 1 1 calc GR . . . .
C50 C 0.6613(11) 0.4707(9) 0.6006(9) 0.0802(19) Uani 1 1 d . . . . .
H50 H 0.5909 0.4920 0.6138 0.096 Uiso 1 1 calc R . . . .
C48 C 0.8112(10) 0.3896(9) 0.6515(9) 0.0802(19) Uani 1 1 d . . . . .
H48 H 0.8459 0.3562 0.6988 0.096 Uiso 1 1 calc R . . . .
C14 C 0.2794(10) 0.6798(9) 0.0447(8) 0.075(2) Uani 1 1 d . . . . .
H14 H 0.2487 0.7423 0.0346 0.090 Uiso 1 1 calc R . . . .
C41 C 1.0034(9) 0.8322(9) 0.1631(8) 0.0702(19) Uani 1 1 d . . . . .
H41 H 1.0382 0.8753 0.1036 0.084 Uiso 1 1 calc R . . . .
C49 C 0.7166(11) 0.4262(9) 0.6770(10) 0.0802(19) Uani 1 1 d . . . . .
H49 H 0.6878 0.4243 0.7365 0.096 Uiso 1 1 calc R . . . .
C29 C 0.4860(8) 0.7377(9) 0.7730(8) 0.0556(18) Uani 1 1 d . . . . .
H29 H 0.4624 0.6756 0.8199 0.067 Uiso 1 1 calc R . . . .
C47 C 0.8648(10) 0.3934(9) 0.5669(9) 0.0802(19) Uani 1 1 d . . . . .
H47 H 0.9326 0.3660 0.5568 0.096 Uiso 1 1 calc R . . . .
C43 C 0.9046(9) 0.7213(9) 0.3406(8) 0.0702(19) Uani 1 1 d . . . . .
H43 H 0.8659 0.6809 0.3997 0.084 Uiso 1 1 calc R . . . .
C13 C 0.2168(9) 0.6041(9) 0.0479(9) 0.075(2) Uani 1 1 d . . . . .
H13 H 0.1478 0.6177 0.0382 0.090 Uiso 1 1 calc R . . . .
C12 C 0.2546(10) 0.5125(9) 0.0649(9) 0.075(2) Uani 1 1 d . . . . .
H12 H 0.2143 0.4608 0.0670 0.090 Uiso 1 1 calc R . . . .
C24 C 0.5182(8) 0.7612(9) 0.5078(8) 0.0552(17) Uani 1 1 d . . . . .
H24 H 0.5178 0.7463 0.5693 0.066 Uiso 1 1 calc R . . . .

loop_
_atom_site_aniso_label
_atom_site_aniso_U_11
_atom_site_aniso_U_22
_atom_site_aniso_U_33
_atom_site_aniso_U_23
_atom_site_aniso_U_13
_atom_site_aniso_U_12
Zn7 0.0270(12) 0.0360(15) 0.0286(13) -0.0123(12) -0.0085(10) -0.0036(10)
Zn3 0.0321(10) 0.0532(12) 0.0381(11) -0.0207(9) -0.0110(8) 0.0028(8)
Zn4 0.0304(12) 0.0424(16) 0.0242(13) -0.0122(12) -0.0083(10) 0.0035(11)
Zn8 0.0406(10) 0.0463(12) 0.0315(10) -0.0191(9) -0.0085(8) -0.0064(8)
Zn5 0.0324(10) 0.0533(12) 0.0349(11) -0.0183(9) -0.0043(8) -0.0100(8)
Zn6 0.0462(10) 0.0341(11) 0.0361(11) -0.0103(9) -0.0118(8) 0.0002(8)
Zn2 0.0377(10) 0.0535(12) 0.0309(10) -0.0140(9) -0.0105(8) 0.0006(8)
Zn1 0.0357(9) 0.0483(12) 0.0460(11) -0.0212(9) -0.0122(8) -0.0033(8)
O8 0.026(2) 0.036(3) 0.024(2) -0.0139(19) -0.0141(17) -0.0038(18)
O7 0.026(2) 0.036(3) 0.024(2) -0.0139(19) -0.0141(17) -0.0038(18)
O6 0.026(2) 0.036(3) 0.024(2) -0.0139(19) -0.0141(17) -0.0038(18)
O1 0.021(2) 0.046(3) 0.026(2) -0.010(2) -0.0098(18) 0.0018(18)
O3 0.021(2) 0.046(3) 0.026(2) -0.010(2) -0.0098(18) 0.0018(18)
O4 0.021(2) 0.046(3) 0.026(2) -0.010(2) -0.0098(18) 0.0018(18)
O2 0.021(2) 0.046(3) 0.026(2) -0.010(2) -0.0098(18) 0.0018(18)
O5 0.026(2) 0.036(3) 0.024(2) -0.0139(19) -0.0141(17) -0.0038(18)
C39 0.092(5) 0.088(6) 0.042(4) -0.038(4) -0.008(4) -0.023(4)
C21 0.051(4) 0.080(5) 0.029(4) -0.006(4) -0.019(3) -0.012(3)
C15 0.035(4) 0.068(5) 0.045(3) -0.030(4) -0.002(3) 0.006(3)
C20 0.035(4) 0.068(5) 0.045(3) -0.030(4) -0.002(3) 0.006(3)
C8 0.062(5) 0.056(5) 0.040(5) -0.024(4) -0.008(4) -0.010(4)
C22 0.051(4) 0.080(5) 0.029(4) -0.006(4) -0.019(3) -0.012(3)
C16 0.035(4) 0.068(5) 0.045(3) -0.030(4) -0.002(3) 0.006(3)
C27 0.027(4) 0.085(6) 0.062(4) -0.035(4) -0.010(3) -0.003(3)
C26 0.051(4) 0.080(5) 0.029(4) -0.006(4) -0.019(3) -0.012(3)
C37 0.079(5) 0.043(5) 0.053(5) -0.008(3) -0.015(4) 0.006(4)
C4 0.056(5) 0.061(5) 0.039(5) -0.023(4) -0.010(4) -0.001(4)
C3 0.056(5) 0.061(5) 0.039(5) -0.023(4) -0.010(4) -0.001(4)
C2 0.056(5) 0.061(5) 0.039(5) -0.023(4) -0.010(4) -0.001(4)
C6 0.062(5) 0.056(5) 0.040(5) -0.024(4) -0.008(4) -0.010(4)
C18 0.035(4) 0.068(5) 0.045(3) -0.030(4) -0.002(3) 0.006(3)
C19 0.035(4) 0.068(5) 0.045(3) -0.030(4) -0.002(3) 0.006(3)
C9 0.065(5) 0.056(5) 0.118(5) -0.044(5) -0.028(4) -0.012(4)
C33 0.079(5) 0.043(5) 0.053(5) -0.008(3) -0.015(4) 0.006(4)
C32 0.027(4) 0.085(6) 0.062(4) -0.035(4) -0.010(3) -0.003(3)
C28 0.027(4) 0.085(6) 0.062(4) -0.035(4) -0.010(3) -0.003(3)
C10 0.065(5) 0.056(5) 0.118(5) -0.044(5) -0.028(4) -0.012(4)
C17 0.035(4) 0.068(5) 0.045(3) -0.030(4) -0.002(3) 0.006(3)
C5 0.062(5) 0.056(5) 0.040(5) -0.024(4) -0.008(4) -0.010(4)
C015 0.092(5) 0.088(6) 0.042(4) -0.038(4) -0.008(4) -0.023(4)
C46 0.078(5) 0.077(5) 0.068(6) -0.010(4) -0.015(4) -0.012(4)
C38 0.079(5) 0.043(5) 0.053(5) -0.008(3) -0.015(4) 0.006(4)
C45 0.078(5) 0.077(5) 0.068(6) -0.010(4) -0.015(4) -0.012(4)
C34 0.079(5) 0.043(5) 0.053(5) -0.008(3) -0.015(4) 0.006(4)
C42 0.092(5) 0.088(6) 0.042(4) -0.038(4) -0.008(4) -0.023(4)
C23 0.051(4) 0.080(5) 0.029(4) -0.006(4) -0.019(3) -0.012(3)
C1 0.056(5) 0.061(5) 0.039(5) -0.023(4) -0.010(4) -0.001(4)
C25 0.051(4) 0.080(5) 0.029(4) -0.006(4) -0.019(3) -0.012(3)
C7 0.062(5) 0.056(5) 0.040(5) -0.024(4) -0.008(4) -0.010(4)
C30 0.027(4) 0.085(6) 0.062(4) -0.035(4) -0.010(3) -0.003(3)
C40 0.092(5) 0.088(6) 0.042(4) -0.038(4) -0.008(4) -0.023(4)
C36 0.079(5) 0.043(5) 0.053(5) -0.008(3) -0.015(4) 0.006(4)
C11 0.065(5) 0.056(5) 0.118(5) -0.044(5) -0.028(4) -0.012(4)
C35 0.079(5) 0.043(5) 0.053(5) -0.008(3) -0.015(4) 0.006(4)
C31 0.027(4) 0.085(6) 0.062(4) -0.035(4) -0.010(3) -0.003(3)
C44 0.078(5) 0.077(5) 0.068(6) -0.010(4) -0.015(4) -0.012(4)
C50 0.078(5) 0.077(5) 0.068(6) -0.010(4) -0.015(4) -0.012(4)
C48 0.078(5) 0.077(5) 0.068(6) -0.010(4) -0.015(4) -0.012(4)
C14 0.065(5) 0.056(5) 0.118(5) -0.044(5) -0.028(4) -0.012(4)
C41 0.092(5) 0.088(6) 0.042(4) -0.038(4) -0.008(4) -0.023(4)
C49 0.078(5) 0.077(5) 0.068(6) -0.010(4) -0.015(4) -0.012(4)
C29 0.027(4) 0.085(6) 0.062(4) -0.035(4) -0.010(3) -0.003(3)
C47 0.078(5) 0.077(5) 0.068(6) -0.010(4) -0.015(4) -0.012(4)
C43 0.092(5) 0.088(6) 0.042(4) -0.038(4) -0.008(4) -0.023(4)
C13 0.065(5) 0.056(5) 0.118(5) -0.044(5) -0.028(4) -0.012(4)
C12 0.065(5) 0.056(5) 0.118(5) -0.044(5) -0.028(4) -0.012(4)
C24 0.051(4) 0.080(5) 0.029(4) -0.006(4) -0.019(3) -0.012(3)

loop_
_atom_type_symbol
_atom_type_description
_atom_type_scat_dispersion_real
_atom_type_scat_dispersion_imag
_atom_type_scat_source
C C 0.0033 0.0016 'International Tables Vol C Tables 4.2.6.8 and 6.1.1.4'
H H 0.0000 0.0000 'International Tables Vol C Tables 4.2.6.8 and 6.1.1.4'
O O 0.0106 0.0060 'International Tables Vol C Tables 4.2.6.8 and 6.1.1.4'
Zn Zn 0.2839 1.4301 'International Tables Vol C Tables 4.2.6.8 and 6.1.1.4'

loop_
_geom_angle_atom_site_label_1
_geom_angle_atom_site_label_2
_geom_angle_atom_site_label_3
_geom_angle
_geom_angle_site_symmetry_1
_geom_angle_site_symmetry_3
_geom_angle_publ_flag
Zn8 Zn7 Zn8 180.0 . 2_776 ?
Zn5 Zn7 Zn8 122.26(4) 2_776 . ?
Zn5 Zn7 Zn8 122.26(4) . 2_776 ?
Zn5 Zn7 Zn8 57.74(4) 2_776 2_776 ?
Zn5 Zn7 Zn8 57.73(4) . . ?
Zn5 Zn7 Zn5 180.0 . 2_776 ?
Zn6 Zn7 Zn8 121.98(4) 2_776 . ?
Zn6 Zn7 Zn8 58.02(4) 2_776 2_776 ?
Zn6 Zn7 Zn8 121.98(4) . 2_776 ?
Zn6 Zn7 Zn8 58.02(4) . . ?
Zn6 Zn7 Zn5 58.56(4) 2_776 2_776 ?
Zn6 Zn7 Zn5 121.43(4) 2_776 . ?
Zn6 Zn7 Zn5 58.56(4) . . ?
Zn6 Zn7 Zn5 121.44(4) . 2_776 ?
Zn6 Zn7 Zn6 180.00(5) . 2_776 ?
O8 Zn7 Zn8 39.50(18) 2_776 2_776 ?
O8 Zn7 Zn8 140.50(18) . 2_776 ?
O8 Zn7 Zn8 39.50(18) . . ?
O8 Zn7 Zn8 140.50(18) 2_776 . ?
O8 Zn7 Zn5 140.32(17) 2_776 . ?
O8 Zn7 Zn5 39.68(17) 2_776 2_776 ?
O8 Zn7 Zn5 39.68(17) . . ?
O8 Zn7 Zn5 140.32(17) . 2_776 ?
O8 Zn7 Zn6 98.53(19) . 2_776 ?
O8 Zn7 Zn6 98.53(19) 2_776 . ?
O8 Zn7 Zn6 81.47(19) . . ?
O8 Zn7 Zn6 81.47(19) 2_776 2_776 ?
O8 Zn7 O8 180.0 . 2_776 ?
O7 Zn7 Zn8 140.77(17) 2_776 . ?
O7 Zn7 Zn8 140.77(17) . 2_776 ?
O7 Zn7 Zn8 39.23(17) . . ?
O7 Zn7 Zn8 39.23(17) 2_776 2_776 ?
O7 Zn7 Zn5 98.34(16) . 2_776 ?
O7 Zn7 Zn5 98.34(16) 2_776 . ?
O7 Zn7 Zn5 81.66(16) 2_776 2_776 ?
O7 Zn7 Zn5 81.66(16) . . ?
O7 Zn7 Zn6 40.70(17) 2_776 2_776 ?
O7 Zn7 Zn6 139.30(17) . 2_776 ?
O7 Zn7 Zn6 40.70(17) . . ?
O7 Zn7 Zn6 139.30(17) 2_776 . ?
O7 Zn7 O8 101.7(2) 2_776 . ?
O7 Zn7 O8 101.7(2) . 2_776 ?
O7 Zn7 O8 78.3(2) . . ?
O7 Zn7 O8 78.3(2) 2_776 2_776 ?
O7 Zn7 O7 180.00(14) . 2_776 ?
O6 Zn7 Zn8 82.83(18) 2_776 2_776 ?
O6 Zn7 Zn8 97.17(18) 2_776 . ?
O6 Zn7 Zn8 97.17(18) . 2_776 ?
O6 Zn7 Zn8 82.83(18) . . ?
O6 Zn7 Zn5 41.03(17) . . ?
O6 Zn7 Zn5 138.97(17) 2_776 . ?
O6 Zn7 Zn5 41.03(17) 2_776 2_776 ?
O6 Zn7 Zn5 138.97(17) . 2_776 ?
O6 Zn7 Zn6 41.39(17) . . ?
O6 Zn7 Zn6 138.61(17) . 2_776 ?
O6 Zn7 Zn6 41.39(17) 2_776 2_776 ?
O6 Zn7 Zn6 138.61(17) 2_776 . ?
O6 Zn7 O8 80.2(2) 2_776 2_776 ?
O6 Zn7 O8 99.8(2) . 2_776 ?
O6 Zn7 O8 99.8(2) 2_776 . ?
O6 Zn7 O8 80.2(2) . . ?
O6 Zn7 O7 81.4(2) 2_776 2_776 ?
O6 Zn7 O7 81.4(2) . . ?
O6 Zn7 O7 98.6(2) . 2_776 ?
O6 Zn7 O7 98.6(2) 2_776 . ?
O6 Zn7 O6 180.0(3) 2_776 . ?
Zn2 Zn3 Zn4 61.51(4) . . ?
Zn2 Zn3 Zn1 60.22(5) . . ?
Zn1 Zn3 Zn4 60.68(4) . . ?
O3 Zn3 Zn4 42.01(19) . . ?
O3 Zn3 Zn2 42.29(18) . . ?
O3 Zn3 Zn1 85.35(18) . . ?
O3 Zn3 O4 82.2(3) . . ?
O3 Zn3 O2 84.7(3) . . ?
O4 Zn3 Zn4 40.7(2) . . ?
O4 Zn3 Zn2 85.31(18) . . ?
O4 Zn3 Zn1 42.12(18) . . ?
O2 Zn3 Zn4 87.2(2) . . ?
O2 Zn3 Zn2 42.9(2) . . ?
O2 Zn3 Zn1 41.59(19) . . ?
O2 Zn3 O4 83.4(3) . . ?
C15 Zn3 Zn4 147.6(3) . . ?
C15 Zn3 Zn2 142.5(3) . . ?
C15 Zn3 Zn1 142.4(4) . . ?
C15 Zn3 O3 132.1(4) . . ?
C15 Zn3 O4 132.0(4) . . ?
C15 Zn3 O2 125.2(4) . . ?
Zn3 Zn4 Zn3 180.00(3) . 2_675 ?
Zn3 Zn4 Zn2 122.27(4) . 2_675 ?
Zn3 Zn4 Zn2 122.27(4) 2_675 . ?
Zn3 Zn4 Zn2 57.73(4) 2_675 2_675 ?
Zn3 Zn4 Zn2 57.73(4) . . ?
Zn2 Zn4 Zn2 180.0 2_675 . ?
Zn1 Zn4 Zn3 121.58(4) . 2_675 ?
Zn1 Zn4 Zn3 58.42(4) . . ?
Zn1 Zn4 Zn3 121.58(4) 2_675 . ?
Zn1 Zn4 Zn3 58.42(4) 2_675 2_675 ?
Zn1 Zn4 Zn2 121.80(4) 2_675 . ?
Zn1 Zn4 Zn2 58.20(4) 2_675 2_675 ?
Zn1 Zn4 Zn2 121.80(4) . 2_675 ?
Zn1 Zn4 Zn2 58.20(4) . . ?
Zn1 Zn4 Zn1 180.0 2_675 . ?
O1 Zn4 Zn3 98.57(17) . 2_675 ?
O1 Zn4 Zn3 81.43(17) . . ?
O1 Zn4 Zn3 81.43(17) 2_675 2_675 ?
O1 Zn4 Zn3 98.57(17) 2_675 . ?
O1 Zn4 Zn2 140.18(17) 2_675 . ?
O1 Zn4 Zn2 39.82(17) . . ?
O1 Zn4 Zn2 39.82(17) 2_675 2_675 ?
O1 Zn4 Zn2 140.18(17) . 2_675 ?
O1 Zn4 Zn1 40.09(18) . . ?
O1 Zn4 Zn1 139.91(18) 2_675 . ?
O1 Zn4 Zn1 40.09(18) 2_675 2_675 ?
O1 Zn4 Zn1 139.91(18) . 2_675 ?
O1 Zn4 O1 180.0(3) . 2_675 ?
O3 Zn4 Zn3 40.00(19) 2_675 2_675 ?
O3 Zn4 Zn3 140.00(19) . 2_675 ?
O3 Zn4 Zn3 140.00(19) 2_675 . ?
O3 Zn4 Zn3 40.00(19) . . ?
O3 Zn4 Zn2 40.08(16) 2_675 2_675 ?
O3 Zn4 Zn2 139.92(16) 2_675 . ?
O3 Zn4 Zn2 40.08(16) . . ?
O3 Zn4 Zn2 139.92(16) . 2_675 ?
O3 Zn4 Zn1 82.19(19) 2_675 2_675 ?
O3 Zn4 Zn1 82.19(19) . . ?
O3 Zn4 Zn1 97.81(19) . 2_675 ?
O3 Zn4 Zn1 97.81(19) 2_675 . ?
O3 Zn4 O1 79.4(2) 2_675 2_675 ?
O3 Zn4 O1 79.4(2) . . ?
O3 Zn4 O1 100.6(2) . 2_675 ?
O3 Zn4 O1 100.6(2) 2_675 . ?
O3 Zn4 O3 180.0 . 2_675 ?
O4 Zn4 Zn3 139.37(19) 2_675 . ?
O4 Zn4 Zn3 40.63(19) 2_675 2_675 ?
O4 Zn4 Zn3 139.37(19) . 2_675 ?
O4 Zn4 Zn3 40.63(19) . . ?
O4 Zn4 Zn2 97.83(19) 2_675 . ?
O4 Zn4 Zn2 97.83(19) . 2_675 ?
O4 Zn4 Zn2 82.17(19) . . ?
O4 Zn4 Zn2 82.17(19) 2_675 2_675 ?
O4 Zn4 Zn1 40.63(17) 2_675 2_675 ?
O4 Zn4 Zn1 40.63(17) . . ?
O4 Zn4 Zn1 139.37(17) 2_675 . ?
O4 Zn4 Zn1 139.37(17) . 2_675 ?
O4 Zn4 O1 99.9(2) 2_675 . ?
O4 Zn4 O1 80.1(2) 2_675 2_675 ?
O4 Zn4 O1 80.1(2) . . ?
O4 Zn4 O1 99.9(2) . 2_675 ?
O4 Zn4 O3 80.1(3) . . ?
O4 Zn4 O3 99.9(3) . 2_675 ?
O4 Zn4 O3 99.9(3) 2_675 . ?
O4 Zn4 O3 80.1(3) 2_675 2_675 ?
O4 Zn4 O4 180.0 2_675 . ?
Zn5 Zn8 Zn7 60.74(4) . . ?
Zn5 Zn8 Zn6 60.41(5) . . ?
Zn6 Zn8 Zn7 60.43(4) . . ?
O8 Zn8 Zn7 41.69(17) . . ?
O8 Zn8 Zn5 41.33(19) . . ?
O8 Zn8 Zn6 84.9(2) . . ?
O8 Zn8 O5 83.1(3) . . ?
O7 Zn8 Zn7 41.36(19) . . ?
O7 Zn8 Zn5 85.56(18) . . ?
O7 Zn8 Zn6 42.01(18) . . ?
O7 Zn8 O8 82.5(3) . . ?
O7 Zn8 O5 84.1(2) . . ?
O5 Zn8 Zn7 86.59(19) . . ?
O5 Zn8 Zn5 42.20(18) . . ?
O5 Zn8 Zn6 42.49(18) . . ?
C39 Zn8 Zn7 149.0(4) . . ?
C39 Zn8 Zn5 141.8(4) . . ?
C39 Zn8 Zn6 142.1(4) . . ?
C39 Zn8 O8 132.6(5) . . ?
C39 Zn8 O7 132.4(4) . . ?
C39 Zn8 O5 124.4(5) . . ?
Zn8 Zn5 Zn7 61.53(4) . . ?
Zn8 Zn5 Zn6 59.94(5) . . ?
Zn6 Zn5 Zn7 60.55(4) . . ?
O8 Zn5 Zn7 42.16(18) . . ?
O8 Zn5 Zn8 41.61(19) . . ?
O8 Zn5 Zn6 84.68(19) . . ?
O8 Zn5 O6 83.2(2) . . ?
O8 Zn5 O5 82.9(3) . . ?
O6 Zn5 Zn7 41.55(18) . . ?
O6 Zn5 Zn8 86.28(18) . . ?
O6 Zn5 Zn6 42.62(18) . . ?
O5 Zn5 Zn7 86.92(17) . . ?
O5 Zn5 Zn8 41.74(18) . . ?
O5 Zn5 Zn6 42.24(18) . . ?
O5 Zn5 O6 84.5(2) . . ?
C27 Zn5 Zn7 148.8(4) . . ?
C27 Zn5 Zn8 140.6(3) . . ?
C27 Zn5 Zn6 143.1(4) . . ?
C27 Zn5 O8 131.7(4) . . ?
C27 Zn5 O6 132.8(4) . . ?
C27 Zn5 O5 124.3(4) . . ?
Zn8 Zn6 Zn7 61.55(4) . . ?
Zn8 Zn6 Zn5 59.65(5) . . ?
Zn5 Zn6 Zn7 60.88(4) . . ?
O7 Zn6 Zn7 42.22(18) . . ?
O7 Zn6 Zn8 41.30(18) . . ?
O7 Zn6 Zn5 84.48(19) . . ?
O7 Zn6 O6 83.3(3) . . ?
O7 Zn6 O5 82.5(2) . . ?
O6 Zn6 Zn7 41.78(17) . . ?
O6 Zn6 Zn8 85.96(19) . . ?
O6 Zn6 Zn5 42.48(18) . . ?
O5 Zn6 Zn7 86.92(19) . . ?
O5 Zn6 Zn8 41.60(17) . . ?
O5 Zn6 Zn5 41.82(18) . . ?
O5 Zn6 O6 84.0(2) . . ?
C33 Zn6 Zn7 144.1(4) . . ?
C33 Zn6 Zn8 145.5(4) . . ?
C33 Zn6 Zn5 143.3(4) . . ?
C33 Zn6 O7 132.2(4) . . ?
C33 Zn6 O6 128.5(4) . . ?
C33 Zn6 O5 129.0(4) . . ?
Zn3 Zn2 Zn4 60.76(4) . . ?
Zn3 Zn2 Zn1 60.19(5) . . ?
Zn1 Zn2 Zn4 60.41(4) . . ?
O1 Zn2 Zn3 85.46(18) . . ?
O1 Zn2 Zn4 42.19(17) . . ?
O1 Zn2 Zn1 41.20(19) . . ?
O1 Zn2 O3 83.2(2) . . ?
O1 Zn2 O2 82.6(3) . . ?
O3 Zn2 Zn3 41.8(2) . . ?
O3 Zn2 Zn4 41.60(18) . . ?
O3 Zn2 Zn1 85.0(2) . . ?
O3 Zn2 O2 83.2(3) . . ?
O2 Zn2 Zn3 41.88(17) . . ?
O2 Zn2 Zn4 85.9(2) . . ?
O2 Zn2 Zn1 41.70(18) . . ?
C21 Zn2 Zn3 139.5(4) . . ?
C21 Zn2 Zn4 150.1(4) . . ?
C21 Zn2 Zn1 143.1(4) . . ?
C21 Zn2 O1 134.7(4) . . ?
C21 Zn2 O3 131.2(4) . . ?
C21 Zn2 O2 123.9(4) . . ?
Zn3 Zn1 Zn4 60.91(4) . . ?
Zn3 Zn1 Zn2 59.59(5) . . ?
Zn2 Zn1 Zn4 61.39(4) . . ?
O1 Zn1 Zn3 85.16(18) . . ?
O1 Zn1 Zn4 42.79(18) . . ?
O1 Zn1 Zn2 41.49(19) . . ?
O1 Zn1 O4 82.9(3) . . ?
O1 Zn1 O2 83.7(3) . . ?
O4 Zn1 Zn3 42.25(19) . . ?
O4 Zn1 Zn4 40.81(19) . . ?
O4 Zn1 Zn2 84.9(2) . . ?
O2 Zn1 Zn3 41.40(18) . . ?
O2 Zn1 Zn4 87.2(2) . . ?
O2 Zn1 Zn2 42.53(19) . . ?
O2 Zn1 O4 83.3(3) . . ?
C9 Zn1 Zn3 142.2(4) . . ?
C9 Zn1 Zn4 145.5(4) . . ?
C9 Zn1 Zn2 145.2(4) . . ?
C9 Zn1 O1 132.6(4) . . ?
C9 Zn1 O4 129.8(4) . . ?
C9 Zn1 O2 127.1(5) . . ?
Zn8 O8 Zn7 98.8(3) . . ?
Zn5 O8 Zn7 98.2(3) . . ?
Zn5 O8 Zn8 97.1(3) . . ?
C8 O8 Zn7 119.9(6) . . ?
C8 O8 Zn8 118.9(6) . . ?
C8 O8 Zn5 119.2(6) . . ?
Zn8 O7 Zn7 99.4(3) . . ?
Zn8 O7 Zn6 96.7(3) . . ?
Zn6 O7 Zn7 97.1(3) . . ?
C7 O7 Zn7 120.2(6) . . ?
C7 O7 Zn8 120.2(6) . . ?
C7 O7 Zn6 118.3(6) . . ?
Zn5 O6 Zn7 97.4(3) . . ?
Zn5 O6 Zn6 94.9(3) . . ?
Zn6 O6 Zn7 96.8(3) . . ?
C6 O6 Zn7 125.3(6) . . ?
C6 O6 Zn5 119.3(6) . . ?
C6 O6 Zn6 116.8(6) . . ?
Zn2 O1 Zn4 98.0(3) . . ?
Zn1 O1 Zn4 97.1(3) . . ?
Zn1 O1 Zn2 97.3(3) . . ?
C1 O1 Zn4 120.8(6) . . ?
C1 O1 Zn2 120.6(6) . . ?
C1 O1 Zn1 117.9(6) . . ?
Zn3 O3 Zn4 98.0(3) . . ?
Zn3 O3 Zn2 95.9(3) . . ?
Zn2 O3 Zn4 98.3(2) . . ?
C3 O3 Zn3 119.5(5) . . ?
C3 O3 Zn4 124.8(6) . . ?
C3 O3 Zn2 114.7(6) . . ?
Zn3 O4 Zn4 98.7(3) . . ?
Zn1 O4 Zn3 95.6(3) . . ?
Zn1 O4 Zn4 98.6(3) . . ?
C4 O4 Zn3 116.3(6) . . ?
C4 O4 Zn4 124.0(6) . . ?
C4 O4 Zn1 118.3(6) . . ?
Zn3 O2 Zn2 95.2(3) . . ?
Zn3 O2 Zn1 97.0(3) . . ?
Zn1 O2 Zn2 95.8(3) . . ?
C2 O2 Zn3 122.8(5) . . ?
C2 O2 Zn2 118.6(6) . . ?
C2 O2 Zn1 121.2(6) . . ?
Zn8 O5 Zn5 96.1(3) . . ?
Zn8 O5 Zn6 95.9(2) . . ?
Zn5 O5 Zn6 95.9(3) . . ?
C5 O5 Zn8 123.6(5) . . ?
C5 O5 Zn5 121.9(5) . . ?
C5 O5 Zn6 117.1(6) . . ?
C40 C39 Zn8 124.3(10) . . ?
C43 C39 Zn8 125.0(11) . . ?
C43 C39 C40 110.6(13) . . ?
C22 C21 Zn2 125.7(9) . . ?
C22 C21 C26 112.1(11) . . ?
C26 C21 Zn2 122.1(8) . . ?
C20 C15 Zn3 120.6(9) . . ?
C16 C15 Zn3 122.7(9) . . ?
C16 C15 C20 116.7(11) . . ?
C19 C20 C15 124.5(12) . . ?
C21 C22 C23 126.0(11) . . ?
C15 C16 C17 120.7(12) . . ?
C32 C27 Zn5 127.7(10) . . ?
C32 C27 C28 115.3(11) . . ?
C28 C27 Zn5 117.1(9) . . ?
C25 C26 C21 118.3(11) . . ?
C36 C37 C38 128.5(15) . . ?
C19 C18 C17 121.7(11) . . ?
C20 C19 C18 117.1(12) . . ?
C10 C9 Zn1 123.9(11) . . ?
C14 C9 Zn1 124.3(11) . . ?
C14 C9 C10 111.0(12) . . ?
C38 C33 Zn6 124.7(10) . . ?
C34 C33 Zn6 119.4(11) . . ?
C34 C33 C38 115.7(13) . . ?
C31 C32 C27 124.0(12) . . ?
C27 C28 C29 122.6(12) . . ?
C11 C10 C9 127.1(15) . . ?
C16 C17 C18 119.2(12) . . ?
C41 C015 C42 114.9(13) . . ?
C45 C46 C47 117.4(14) . . ?
C37 C38 C33 118.3(13) . . ?
C46 C45 C44 112.2(14) . . ?
C50 C45 C46 121.1(17) . . ?
C50 C45 C44 126.5(15) . . ?
C33 C34 C35 124.0(14) . . ?
C015 C42 C43 120.8(12) . . ?
C24 C23 C22 117.7(11) . . ?
C24 C25 C26 126.1(12) . . ?
C29 C30 C31 121.3(12) . . ?
C39 C40 C41 126.2(12) . . ?
C37 C36 C35 113.6(14) . . ?
C10 C11 C12 120.5(14) . . ?
C36 C35 C34 120.0(13) . . ?
C32 C31 C30 119.4(12) . . ?
C45 C50 C49 122.7(15) . . ?
C49 C48 C47 129.4(16) . . ?
C9 C14 C13 124.9(14) . . ?
C015 C41 C40 120.1(12) . . ?
C48 C49 C50 112.7(14) . . ?
C30 C29 C28 117.1(12) . . ?
C48 C47 C46 116.4(14) . . ?
C39 C43 C42 127.4(13) . . ?
C12 C13 C14 120.6(14) . . ?
C13 C12 C11 115.9(13) . . ?
C23 C24 C25 119.5(12) . . ?

loop_
_geom_bond_atom_site_label_1
_geom_bond_atom_site_label_2
_geom_bond_distance
_geom_bond_site_symmetry_2
_geom_bond_publ_flag
Zn7 Zn8 3.1389(14) . ?
Zn7 Zn8 3.1389(14) 2_776 ?
Zn7 Zn5 3.1152(12) . ?
Zn7 Zn5 3.1152(12) 2_776 ?
Zn7 Zn6 3.1051(15) . ?
Zn7 Zn6 3.1051(15) 2_776 ?
Zn7 O8 2.112(6) . ?
Zn7 O8 2.113(6) 2_776 ?
Zn7 O7 2.103(6) 2_776 ?
Zn7 O7 2.103(6) . ?
Zn7 O6 2.084(6) . ?
Zn7 O6 2.084(6) 2_776 ?
Zn3 Zn4 3.1164(14) . ?
Zn3 Zn2 3.0197(19) . ?
Zn3 Zn1 3.0381(19) . ?
Zn3 O3 2.023(7) . ?
Zn3 O4 2.053(7) . ?
Zn3 O2 2.024(6) . ?
Zn3 C15 1.970(10) . ?
Zn4 Zn3 3.1165(14) 2_675 ?
Zn4 Zn2 3.1390(15) . ?
Zn4 Zn2 3.1390(15) 2_675 ?
Zn4 Zn1 3.1095(15) . ?
Zn4 Zn1 3.1095(15) 2_675 ?
Zn4 O1 2.129(6) 2_675 ?
Zn4 O1 2.129(6) . ?
Zn4 O3 2.106(6) . ?
Zn4 O3 2.106(6) 2_675 ?
Zn4 O4 2.055(7) . ?
Zn4 O4 2.055(7) 2_675 ?
Zn8 Zn5 3.0194(19) . ?
Zn8 Zn6 3.028(2) . ?
Zn8 O8 2.020(7) . ?
Zn8 O7 2.012(6) . ?
Zn8 O5 2.021(6) . ?
Zn8 C39 1.869(13) . ?
Zn5 Zn6 3.042(2) . ?
Zn5 O8 2.009(6) . ?
Zn5 O6 2.062(6) . ?
Zn5 O5 2.040(6) . ?
Zn5 C27 1.970(10) . ?
Zn6 O7 2.040(6) . ?
Zn6 O6 2.068(6) . ?
Zn6 O5 2.056(6) . ?
Zn6 C33 1.912(13) . ?
Zn2 Zn1 3.039(2) . ?
Zn2 O1 2.030(7) . ?
Zn2 O3 2.043(6) . ?
Zn2 O2 2.065(7) . ?
Zn2 C21 1.876(12) . ?
Zn1 O1 2.018(7) . ?
Zn1 O4 2.048(6) . ?
Zn1 O2 2.032(7) . ?
Zn1 C9 1.922(12) . ?
O8 C8 1.387(10) . ?
O7 C7 1.437(9) . ?
O6 C6 1.423(10) . ?
O1 C1 1.426(9) . ?
O3 C3 1.491(10) . ?
O4 C4 1.420(10) . ?
O2 C2 1.435(10) . ?
O5 C5 1.449(10) . ?
C39 C40 1.382(14) . ?
C39 C43 1.296(14) . ?
C21 C22 1.376(12) . ?
C21 C26 1.469(14) . ?
C15 C20 1.420(13) . ?
C15 C16 1.374(13) . ?
C20 C19 1.340(12) . ?
C22 C23 1.421(13) . ?
C16 C17 1.378(11) . ?
C27 C32 1.358(14) . ?
C27 C28 1.415(14) . ?
C26 C25 1.346(12) . ?
C37 C38 1.353(14) . ?
C37 C36 1.319(13) . ?
C18 C19 1.365(13) . ?
C18 C17 1.409(13) . ?
C9 C10 1.363(15) . ?
C9 C14 1.346(14) . ?
C33 C38 1.387(14) . ?
C33 C34 1.331(13) . ?
C32 C31 1.342(12) . ?
C28 C29 1.416(12) . ?
C10 C11 1.304(13) . ?
C015 C42 1.405(13) . ?
C015 C41 1.332(13) . ?
C46 C45 1.398(16) . ?
C46 C47 1.471(15) . ?
C45 C44 1.604(16) . ?
C45 C50 1.332(15) . ?
C34 C35 1.404(14) . ?
C42 C43 1.418(14) . ?
C23 C24 1.308(13) . ?
C25 C24 1.335(12) . ?
C30 C31 1.399(14) . ?
C30 C29 1.344(14) . ?
C40 C41 1.446(13) . ?
C36 C35 1.376(14) . ?
C11 C12 1.392(15) . ?
C50 C49 1.479(16) . ?
C48 C49 1.319(14) . ?
C48 C47 1.349(14) . ?
C14 C13 1.388(14) . ?
C13 C12 1.326(14) . ?

loop_
_twin_individual_id
_twin_individual_mass_fraction_refined
_oxdiff_twin_reflns_isolated
_oxdiff_twin_reflns_overlapped
_twin_individual_twin_lattice_type
_twin_individual_twin_matrix_11
_twin_individual_twin_matrix_12
_twin_individual_twin_matrix_13
_twin_individual_twin_matrix_21
_twin_individual_twin_matrix_22
_twin_individual_twin_matrix_23
_twin_individual_twin_matrix_31
_twin_individual_twin_matrix_32
_twin_individual_twin_matrix_33
1 0.6747(5) 15051 29603 ref 1.0000 0.0000 0.0000 0.0000 1.0000 0.0000 0.0000 0.0000 1.0000
2 0.3253(5) 15025 29603 nmt -0.9996 0.0006 -0.0009 0.0569 0.9996 -0.7243 0.0013 -0.0011 -0.9997
